data_7150547
loop_
_publ_author_name
'Kaiser, Jasper'
'van Esseveldt, Bart C. J.'
'Segers, Margot J. A.'
'van Delft, Floris L.'
'Smits, Jan M. M.'
'Butterworth, Sam'
'Rutjes, Floris P. J. T.'

_publ_section_title
;
 Synthesis and aromatisation of cyclic enediyne-containing amino acids
;
_journal_issue 4
_journal_name_full 'Organic &amp; Biomolecular Chemistry'
_journal_page_first 695
_journal_page_last 705
_journal_paper_doi 10.1039/b815176h
_journal_volume 7
_journal_year 2009
_chemical_formula_sum 'C20 H21 N O4 S'
_chemical_formula_weight 371.44
_chemical_name_systematic
;
?
;
_space_group_IT_number 61
_symmetry_cell_setting orthorhombic
_symmetry_space_group_name_Hall '-P 2ac 2ab'
_symmetry_space_group_name_H-M 'P b c a'
_atom_sites_solution_hydrogens geom
_atom_sites_solution_primary direct
_atom_sites_solution_secondary difmap
_audit_creation_date 2006-07-27
_audit_creation_method 'SHELXL, adapted and expanded'
_cell_angle_alpha 90.00
_cell_angle_beta 90.00
_cell_angle_gamma 90.00
_cell_formula_units_Z 8
_cell_length_a 8.6566(7)
_cell_length_b 12.0779(8)
_cell_length_c 35.500(3)
_cell_measurement_reflns_used 110
_cell_measurement_temperature 208(2)
_cell_measurement_theta_max 22.000
_cell_measurement_theta_min 2.290
_cell_volume 3711.7(5)
_computing_data_collection
;
Nonius "Collect" program suite (Nonius, 1999)
;
_computing_data_reduction
;
Nonius "EvalCCD" program suite (Duisenberg, 1998)
;
_computing_molecular_graphics
;
PLATON (Spek, 2003)
;
_computing_structure_refinement 'SHELXL-97 (Sheldrick, 1997)'
_computing_structure_solution
;
DIRDIF (Beurskens et al., 1996),
PATTY (Beurskens et al., 1987)
;
_diffrn_ambient_temperature 208(2)
_diffrn_detector_area_resol_mean 18.4
_diffrn_measured_fraction_theta_full 0.979
_diffrn_measured_fraction_theta_max 0.979
_diffrn_measurement_device 'Nonius KappaCCD'
_diffrn_measurement_method 'area detector \f and \w scan'
_diffrn_radiation_monochromator graphite
_diffrn_radiation_source 'fine-focus sealed tube'
_diffrn_radiation_type MoK\a
_diffrn_radiation_wavelength 0.71073
_diffrn_reflns_av_R_equivalents 0.1411
_diffrn_reflns_av_sigmaI/netI 0.0642
_diffrn_reflns_limit_h_max 9
_diffrn_reflns_limit_h_min -9
_diffrn_reflns_limit_k_max 12
_diffrn_reflns_limit_k_min -12
_diffrn_reflns_limit_l_max 37
_diffrn_reflns_limit_l_min -37
_diffrn_reflns_number 30562
_diffrn_reflns_theta_full 22.00
_diffrn_reflns_theta_max 22.00
_diffrn_reflns_theta_min 2.29
_diffrn_standards_decay_% 0.000
_diffrn_standards_interval_time 0
_diffrn_standards_number 0
_exptl_absorpt_coefficient_mu 0.199
_exptl_absorpt_correction_T_max 0.9940
_exptl_absorpt_correction_T_min 0.6996
_exptl_absorpt_correction_type multi-scan
_exptl_absorpt_process_details 'SADABS multiscan (Sheldrick, 1996)'
_exptl_crystal_colour 'translucent colourless'
_exptl_crystal_density_diffrn 1.329
_exptl_crystal_density_method 'not measured'
_exptl_crystal_description 'regular needle'
_exptl_crystal_F_000 1568
_exptl_crystal_size_max 0.22
_exptl_crystal_size_mid 0.05
_exptl_crystal_size_min 0.03
_refine_diff_density_max 0.225
_refine_diff_density_min -0.246
_refine_diff_density_rms 0.055
_refine_ls_extinction_method none
_refine_ls_goodness_of_fit_all 1.224
_refine_ls_goodness_of_fit_ref 1.224
_refine_ls_hydrogen_treatment constr
_refine_ls_matrix_type full
_refine_ls_number_parameters 250
_refine_ls_number_reflns 2279
_refine_ls_number_restraints 0
_refine_ls_restrained_S_all 1.224
_refine_ls_R_factor_all 0.1146
_refine_ls_R_factor_gt 0.0763
_refine_ls_R_factor_obs 0.0763
_refine_ls_shift/esd_max 0.000
_refine_ls_shift/esd_mean 0.000
_refine_ls_shift/su_max 0.000
_refine_ls_shift/su_mean 0.000
_refine_ls_structure_factor_coef Fsqd
_refine_ls_weighting_details
;
w=1/[\s^2^(Fo^2^)+(0.0404P)^2^+5.6577P] where P=(Fo^2^+2Fc^2^)/3
;
_refine_ls_weighting_scheme calc
_refine_ls_wR_factor_all 0.1452
_refine_ls_wR_factor_gt 0.1329
_refine_ls_wR_factor_obs 0.1329
_refine_ls_wR_factor_ref 0.1452
_reflns_number_gt 1648
_reflns_number_observed 1648
_reflns_number_total 2279
_reflns_observed_criterion >2sigma(I)
_reflns_threshold_expression >2sigma(I)
_cod_data_source_file b815176h.txt
_cod_data_source_block JK56
_cod_depositor_comments
;
The following automatic conversions were performed:
'_geom_angle_publ_flag' value 'Y' changed to 'y' according to
'/home/saulius/struct/CIF-dictionaries/cif_core.dic' dictionary named
'cif_core.dic' version 2.4.1 from 2010-06-29 (42
times).

'_geom_bond_publ_flag' value 'Y' changed to 'y' according to
'/home/saulius/struct/CIF-dictionaries/cif_core.dic' dictionary named
'cif_core.dic' version 2.4.1 from 2010-06-29 (31 time).

Automatic conversion script
Id: cif_fix_enum 1527 2010-12-29 10:47:43Z saulius 
;
_cod_database_code 7150547

loop_
_symmetry_equiv_pos_as_xyz
'x, y, z'
'-x+1/2, y+1/2, z'
'x, -y+1/2, z+1/2'
'-x+1/2, -y, z+1/2'
'-x, -y, -z'
'x-1/2, -y-1/2, -z'
'-x, y-1/2, -z-1/2'
'x-1/2, y, -z-1/2'

loop_
_atom_site_label
_atom_site_type_symbol
_atom_site_fract_x
_atom_site_fract_y
_atom_site_fract_z
_atom_site_U_iso_or_equiv
_atom_site_adp_type
_atom_site_occupancy
_atom_site_calc_flag
_atom_site_refinement_flags
_atom_site_disorder_assembly
_atom_site_disorder_group
S1 S 0.17923(16) 0.18279(11) 0.08853(4) 0.0298(4) Uani 1 d . . .
O1 O 0.3397(4) 0.1637(3) 0.09581(9) 0.0336(10) Uani 1 d . . .
O2 O 0.0783(4) 0.0918(3) 0.08111(9) 0.0384(10) Uani 1 d . . .
N1 N 0.1084(4) 0.2502(4) 0.12398(11) 0.0282(11) Uani 1 d . . .
C2 C 0.2121(5) 0.3116(4) 0.14894(13) 0.0264(13) Uani 1 d . . .
H2 H 0.3160 0.3054 0.1375 0.032 Uiso 1 calc R . .
C3 C 0.1803(6) 0.4360(4) 0.15241(15) 0.0345(14) Uani 1 d . . .
H3A H 0.2733 0.4716 0.1624 0.041 Uiso 1 calc R . .
H3B H 0.1630 0.4657 0.1271 0.041 Uiso 1 calc R . .
C4 C 0.0493(8) 0.4677(5) 0.17609(17) 0.0401(16) Uani 1 d . . .
C5 C -0.0581(8) 0.4947(5) 0.19458(18) 0.0503(18) Uani 1 d . . .
C6 C -0.1924(9) 0.5239(6) 0.2158(2) 0.071(2) Uani 1 d . . .
H6 H -0.1822 0.5718 0.2365 0.085 Uiso 1 calc R . .
C7 C -0.3307(9) 0.4853(6) 0.2069(2) 0.070(2) Uani 1 d . . .
H7 H -0.4170 0.5095 0.2207 0.084 Uiso 1 calc R . .
C8 C -0.3524(7) 0.4089(6) 0.1774(2) 0.0543(19) Uani 1 d . . .
C9 C -0.3527(7) 0.3419(6) 0.1535(2) 0.058(2) Uani 1 d . . .
C10A C -0.3331(11) 0.2768(12) 0.1194(3) 0.051(4) Uani 0.666(14) d P A 1
H10A H -0.3995 0.3063 0.0994 0.062 Uiso 0.666(14) calc PR A 1
H10B H -0.3634 0.1999 0.1242 0.062 Uiso 0.666(14) calc PR A 1
C11A C -0.1630(11) 0.2809(8) 0.1067(2) 0.040(3) Uani 0.666(14) d P A 1
H11A H -0.1521 0.2398 0.0831 0.048 Uiso 0.666(14) calc PR A 1
H11B H -0.1340 0.3581 0.1018 0.048 Uiso 0.666(14) calc PR A 1
C12A C -0.0550(11) 0.2330(9) 0.1355(3) 0.029(3) Uani 0.666(14) d P A 1
H12A H -0.0730 0.2685 0.1600 0.035 Uiso 0.666(14) calc PR A 1
H12B H -0.0752 0.1536 0.1383 0.035 Uiso 0.666(14) calc PR A 1
C10B C -0.326(3) 0.2231(18) 0.1352(7) 0.043(7) Uiso 0.334(14) d P A 2
H10C H -0.3870 0.1683 0.1491 0.052 Uiso 0.334(14) calc PR A 2
H10D H -0.3626 0.2241 0.1091 0.052 Uiso 0.334(14) calc PR A 2
C11B C -0.158(2) 0.1882(15) 0.1357(5) 0.037(6) Uiso 0.334(14) d P A 2
H11C H -0.1265 0.1734 0.1617 0.044 Uiso 0.334(14) calc PR A 2
H11D H -0.1467 0.1195 0.1212 0.044 Uiso 0.334(14) calc PR A 2
C12B C -0.056(2) 0.2758(16) 0.1191(6) 0.024(7) Uiso 0.334(14) d P A 2
H12C H -0.0788 0.2831 0.0922 0.029 Uiso 0.334(14) calc PR A 2
H12D H -0.0789 0.3469 0.1312 0.029 Uiso 0.334(14) calc PR A 2
C13 C 0.2244(6) 0.2557(5) 0.18742(14) 0.0281(14) Uani 1 d . . .
O3 O 0.1603(4) 0.1733(3) 0.19713(10) 0.0438(11) Uani 1 d . . .
O4 O 0.3246(4) 0.3121(3) 0.20812(9) 0.0419(10) Uani 1 d . . .
C14 C 0.3698(7) 0.2620(5) 0.24354(16) 0.0579(19) Uani 1 d . . .
H14A H 0.2832 0.2637 0.2609 0.087 Uiso 1 calc R . .
H14B H 0.4557 0.3029 0.2542 0.087 Uiso 1 calc R . .
H14C H 0.4007 0.1858 0.2392 0.087 Uiso 1 calc R . .
C21 C 0.1710(6) 0.2721(4) 0.04925(14) 0.0271(13) Uani 1 d . . .
C22 C 0.2614(6) 0.3659(4) 0.04809(15) 0.0351(15) Uani 1 d . . .
H22 H 0.3248 0.3839 0.0687 0.042 Uiso 1 calc R . .
C23 C 0.2593(7) 0.4336(5) 0.01684(14) 0.0360(14) Uani 1 d . . .
H23 H 0.3216 0.4973 0.0162 0.043 Uiso 1 calc R . .
C24 C 0.1647(7) 0.4078(5) -0.01385(15) 0.0374(15) Uani 1 d . . .
C25 C 0.0739(7) 0.3148(5) -0.01229(15) 0.0407(16) Uani 1 d . . .
H25 H 0.0098 0.2970 -0.0328 0.049 Uiso 1 calc R . .
C26 C 0.0754(6) 0.2472(5) 0.01908(15) 0.0346(15) Uani 1 d . . .
H26 H 0.0117 0.1842 0.0200 0.042 Uiso 1 calc R . .
C27 C 0.1658(7) 0.4832(5) -0.04781(15) 0.0561(18) Uani 1 d . . .
H27A H 0.0860 0.4602 -0.0653 0.084 Uiso 1 calc R . .
H27B H 0.2658 0.4792 -0.0601 0.084 Uiso 1 calc R . .
H27C H 0.1464 0.5588 -0.0398 0.084 Uiso 1 calc R . .

loop_
_atom_site_aniso_label
_atom_site_aniso_U_11
_atom_site_aniso_U_22
_atom_site_aniso_U_33
_atom_site_aniso_U_23
_atom_site_aniso_U_13
_atom_site_aniso_U_12
S1 0.0334(8) 0.0308(8) 0.0251(8) -0.0017(7) 0.0003(7) 0.0027(8)
O1 0.028(2) 0.044(3) 0.029(2) 0.0071(19) 0.0028(17) 0.0103(19)
O2 0.046(2) 0.030(2) 0.039(2) -0.0095(19) 0.0012(19) -0.011(2)
N1 0.022(2) 0.037(3) 0.026(3) -0.008(2) 0.003(2) -0.002(2)
C2 0.022(3) 0.035(3) 0.022(3) -0.001(3) 0.003(2) -0.003(3)
C3 0.044(3) 0.026(3) 0.033(3) 0.005(3) -0.001(3) -0.003(3)
C4 0.051(4) 0.024(4) 0.045(4) -0.002(3) -0.008(4) 0.008(3)
C5 0.057(5) 0.038(4) 0.056(5) -0.016(4) -0.011(4) 0.010(4)
C6 0.062(5) 0.070(5) 0.082(6) -0.036(4) -0.001(5) 0.023(5)
C7 0.058(5) 0.081(6) 0.071(5) -0.026(5) 0.014(5) 0.022(5)
C8 0.038(4) 0.076(5) 0.049(5) -0.004(4) 0.015(4) 0.012(4)
C9 0.029(4) 0.088(6) 0.058(5) -0.014(5) 0.005(4) 0.000(4)
C10A 0.037(6) 0.072(10) 0.045(7) -0.021(7) -0.010(5) -0.002(6)
C11A 0.027(6) 0.066(7) 0.027(5) -0.008(5) 0.000(4) -0.004(5)
C12A 0.036(7) 0.029(6) 0.022(5) 0.000(5) -0.005(5) 0.002(5)
C13 0.028(3) 0.032(4) 0.024(3) -0.007(3) 0.003(3) 0.001(3)
O3 0.055(3) 0.041(3) 0.035(2) 0.008(2) 0.000(2) -0.017(2)
O4 0.053(2) 0.043(2) 0.030(2) 0.010(2) -0.013(2) -0.011(2)
C14 0.075(5) 0.062(5) 0.037(4) 0.016(4) -0.020(3) -0.011(4)
C21 0.027(3) 0.028(3) 0.026(3) -0.004(3) -0.004(3) 0.005(3)
C22 0.046(4) 0.034(4) 0.025(3) -0.012(3) -0.004(3) -0.007(3)
C23 0.050(4) 0.027(3) 0.031(3) 0.000(3) 0.005(3) -0.002(3)
C24 0.051(4) 0.038(4) 0.023(3) -0.003(3) -0.003(3) 0.015(3)
C25 0.045(4) 0.053(4) 0.025(3) -0.009(4) -0.010(3) 0.003(4)
C26 0.037(4) 0.034(4) 0.033(4) -0.009(3) -0.001(3) 0.003(3)
C27 0.081(5) 0.053(4) 0.034(4) 0.004(3) 0.004(4) 0.015(4)

loop_
_atom_type_symbol
_atom_type_description
_atom_type_scat_dispersion_real
_atom_type_scat_dispersion_imag
_atom_type_scat_source
C C 0.0033 0.0016 'International Tables Vol C Tables 4.2.6.8 and 6.1.1.4'
H H 0.0000 0.0000 'International Tables Vol C Tables 4.2.6.8 and 6.1.1.4'
N N 0.0061 0.0033 'International Tables Vol C Tables 4.2.6.8 and 6.1.1.4'
O O 0.0106 0.0060 'International Tables Vol C Tables 4.2.6.8 and 6.1.1.4'
S S 0.1246 0.1234 'International Tables Vol C Tables 4.2.6.8 and 6.1.1.4'

loop_
_geom_angle_atom_site_label_1
_geom_angle_atom_site_label_2
_geom_angle_atom_site_label_3
_geom_angle
_geom_angle_site_symmetry_1
_geom_angle_site_symmetry_3
_geom_angle_publ_flag
O2 S1 O1 120.2(2) . . y
O2 S1 N1 107.4(2) . . y
O1 S1 N1 107.9(2) . . y
O2 S1 C21 107.5(2) . . y
O1 S1 C21 106.3(2) . . y
N1 S1 C21 106.9(2) . . y
C2 N1 C12B 124.0(8) . . y
C2 N1 C12A 119.2(5) . . y
C2 N1 S1 119.6(3) . . y
C12B N1 S1 112.5(8) . . y
C12A N1 S1 120.3(4) . . y
N1 C2 C13 111.2(4) . . y
N1 C2 C3 115.8(4) . . y
C13 C2 C3 111.9(4) . . y
C4 C3 C2 116.3(4) . . y
C5 C4 C3 178.5(6) . . y
C4 C5 C6 177.2(7) . . y
C7 C6 C5 121.6(7) . . y
C6 C7 C8 121.9(7) . . y
C9 C8 C7 172.1(7) . . y
C8 C9 C10A 167.4(9) . . y
C8 C9 C10B 156.4(11) . . y
C9 C10A C11A 109.8(7) . . y
C12A C11A C10A 112.5(8) . . y
N1 C12A C11A 110.5(8) . . y
C11B C10B C9 112.9(15) . . y
C12B C11B C10B 111.5(16) . . y
N1 C12B C11B 112.3(16) . . y
O3 C13 O4 125.0(5) . . y
O3 C13 C2 126.6(5) . . y
O4 C13 C2 108.3(5) . . y
C13 O4 C14 116.3(4) . . y
C22 C21 C26 119.6(5) . . y
C22 C21 S1 120.3(4) . . y
C26 C21 S1 120.1(4) . . y
C21 C22 C23 120.3(5) . . y
C22 C23 C24 120.2(5) . . y
C25 C24 C23 119.1(5) . . y
C25 C24 C27 122.0(5) . . y
C23 C24 C27 118.9(6) . . y
C24 C25 C26 120.7(5) . . y
C25 C26 C21 120.0(6) . . y

loop_
_geom_bond_atom_site_label_1
_geom_bond_atom_site_label_2
_geom_bond_distance
_geom_bond_site_symmetry_2
_geom_bond_publ_flag
S1 O2 1.429(4) . y
S1 O1 1.432(3) . y
S1 N1 1.619(4) . y
S1 C21 1.765(5) . y
N1 C2 1.463(6) . y
N1 C12B 1.47(2) . y
N1 C12A 1.487(11) . y
C2 C13 1.527(7) . y
C2 C3 1.533(7) . y
C3 C4 1.463(8) . y
C4 C5 1.184(8) . y
C5 C6 1.429(9) . y
C6 C7 1.323(9) . y
C7 C8 1.410(10) . y
C8 C9 1.172(9) . y
C9 C10A 1.452(11) . y
C9 C10B 1.59(2) . y
C10A C11A 1.540(13) . y
C11A C12A 1.503(14) . y
C10B C11B 1.51(3) . y
C11B C12B 1.50(3) . y
C13 O3 1.191(6) . y
C13 O4 1.325(6) . y
O4 C14 1.449(6) . y
C21 C22 1.378(7) . y
C21 C26 1.386(7) . y
C22 C23 1.378(7) . y
C23 C24 1.398(7) . y
C24 C25 1.371(8) . y
C24 C27 1.511(7) . y
C25 C26 1.381(7) . y
